data_4001144
loop_
_publ_author_name
'Ashizawa, Minoru'
'Yamada, Koichi'
'Fukaya, Atsuko'
'Kato, Reizo'
'Hara, Kouji'
'Takeya, Jun'

_publ_section_title
;
 Effect of Molecular Packing on Field-Effect Performance of Single
 Crystals of Thienyl-Substituted Pyrenes
;
_journal_issue 15
_journal_name_full 'Chemistry of Materials'
_journal_page_first 4883
_journal_paper_doi 10.1021/cm703499q
_journal_volume 20
_journal_year 2008
_chemical_formula_moiety 'C24 H14 S2 '
_chemical_formula_sum 'C24 H14 S2'
_chemical_formula_weight 366.49
_space_group_IT_number 14
_symmetry_cell_setting monoclinic
_symmetry_Int_Tables_number 14
_symmetry_space_group_name_Hall '-P 2yn'
_symmetry_space_group_name_H-M 'P 1 21/n 1'
_cell_angle_alpha 90
_cell_angle_beta 90.454(3)
_cell_angle_gamma 90
_cell_formula_units_Z 4
_cell_length_a 11.971(4)
_cell_length_b 3.944(1)
_cell_length_c 35.70(1)
_cell_measurement_reflns_used 3783
_cell_measurement_temperature 293.1
_cell_measurement_theta_max 27.5
_cell_measurement_theta_min 3.3
_cell_volume 1685.5(9)
_computing_cell_refinement CRYSTALCLEAR
_computing_data_collection CRYSTALCLEAR
_computing_data_reduction 'teXsan Ver. 2.0'
_computing_publication_material 'teXsan Ver. 2.0'
_computing_structure_refinement SHELXL97
_computing_structure_solution 'DIRDIF94 (PATTY)'
_diffrn_detector_area_resol_mean 14.71
_diffrn_measurement_device_type 'Rigaku/MSC Mercury CCD'
_diffrn_measurement_method \w
_diffrn_radiation_type 'Mo K\a'
_diffrn_radiation_wavelength 0.7107
_diffrn_reflns_av_R_equivalents 0.030
_diffrn_reflns_limit_h_max 12
_diffrn_reflns_limit_h_min -15
_diffrn_reflns_limit_k_max 5
_diffrn_reflns_limit_k_min -5
_diffrn_reflns_limit_l_max 42
_diffrn_reflns_limit_l_min -46
_diffrn_reflns_number 18317
_diffrn_reflns_theta_max 27.48
_exptl_absorpt_coefficient_mu 0.320
_exptl_absorpt_correction_T_max 0.989
_exptl_absorpt_correction_T_min 0.884
_exptl_absorpt_correction_type integration
_exptl_absorpt_process_details '(Higashi, 1999)'
_exptl_crystal_colour Colorless
_exptl_crystal_density_diffrn 1.444
_exptl_crystal_density_method 'not measured'
_exptl_crystal_description Prism
_exptl_crystal_F_000 760.00
_exptl_crystal_size_max 0.200
_exptl_crystal_size_mid 0.200
_exptl_crystal_size_min 0.200
_refine_diff_density_max 0.72
_refine_diff_density_min -0.57
_refine_ls_extinction_coef 0.0000
_refine_ls_extinction_expression Fc^*^=kFc[1+0.001xFc^2^\l^3^/sin(2\q)]^-1/4^
_refine_ls_extinction_method SHELXL
_refine_ls_goodness_of_fit_ref 1.153
_refine_ls_hydrogen_treatment noref
_refine_ls_number_parameters 235
_refine_ls_number_reflns 3838
_refine_ls_R_factor_gt 0.0861
_refine_ls_shift/su_max 0.0020
_refine_ls_structure_factor_coef Fsqd
_refine_ls_weighting_details 'w = 1/[\s^2^(Fo^2^) + (0.1000P)^2^+0.0000P] where P=(Fo^2^+2Fc^2^)/3'
_refine_ls_weighting_scheme calc
_refine_ls_wR_factor_ref 0.2644
_reflns_number_gt 3590
_reflns_number_total 3838
_reflns_threshold_expression >2.0sigma(I)
_cod_data_source_file cm703499q-file001.cif
_cod_data_source_block '_Cis-2'
_cod_original_cell_volume 1685.4(9)
_cod_original_sg_symbol_H-M 'P 21/n       '
_cod_original_formula_sum 'C24 H14 S2 '
_cod_database_code 4001144

loop_
_symmetry_equiv_pos_as_xyz
x,y,z
1/2-x,1/2+y,1/2-z
-x,-y,-z
1/2+x,1/2-y,1/2+z

loop_
_atom_site_label
_atom_site_type_symbol
_atom_site_fract_x
_atom_site_fract_y
_atom_site_fract_z
_atom_site_U_iso_or_equiv
_atom_site_adp_type
_atom_site_occupancy
_atom_site_symmetry_multiplicity
_atom_site_calc_flag
S(1) S -0.1752(1) 0.8425(4) -0.28631(3) 0.0465(4) Uani 1.00 1 d
S(2) S 0.3397(1) 0.9356(4) -0.51817(4) 0.0500(4) Uani 1.00 1 d
C(1) C 0.1152(3) 0.801(1) -0.4175(1) 0.0306(8) Uani 1.00 1 d
C(2) C 0.0470(3) 0.784(1) -0.3877(1) 0.0321(9) Uani 1.00 1 d
C(3) C 0.0809(3) 0.621(1) -0.3532(1) 0.0294(8) Uani 1.00 1 d
C(4) C 0.1940(3) 0.510(1) -0.3505(1) 0.0290(8) Uani 1.00 1 d
C(5) C 0.2663(3) 0.530(1) -0.3821(1) 0.0295(8) Uani 1.00 1 d
C(6) C 0.2255(3) 0.661(1) -0.4167(1) 0.0291(8) Uani 1.00 1 d
C(7) C 0.0085(4) 0.579(1) -0.3226(1) 0.0321(9) Uani 1.00 1 d
C(8) C 0.0520(4) 0.440(1) -0.2893(1) 0.0379(10) Uani 1.00 1 d
C(9) C 0.1622(4) 0.340(1) -0.2861(1) 0.0377(10) Uani 1.00 1 d
C(10) C 0.2345(4) 0.371(1) -0.3165(1) 0.0349(9) Uani 1.00 1 d
C(11) C 0.3490(4) 0.258(1) -0.3144(1) 0.044(1) Uani 1.00 1 d
C(12) C 0.4151(4) 0.278(1) -0.3434(2) 0.045(1) Uani 1.00 1 d
C(13) C 0.3780(3) 0.414(1) -0.3788(1) 0.0355(9) Uani 1.00 1 d
C(14) C 0.4470(4) 0.426(1) -0.4101(1) 0.041(1) Uani 1.00 1 d
C(15) C 0.4067(3) 0.541(1) -0.4438(1) 0.0381(10) Uani 1.00 1 d
C(16) C 0.2965(3) 0.653(1) -0.4484(1) 0.0315(9) Uani 1.00 1 d
C(17) C -0.1107(4) 0.666(1) -0.3243(1) 0.0333(9) Uani 1.00 1 d
C(18) C -0.1899(3) 0.598(1) -0.3539(1) 0.0338(9) Uani 1.00 1 d
C(19) C -0.2983(4) 0.711(2) -0.3422(2) 0.049(1) Uani 1.00 1 d
C(20) C -0.3024(4) 0.838(2) -0.3073(2) 0.051(1) Uani 1.00 1 d
C(21) C 0.2556(3) 0.741(1) -0.4864(1) 0.0336(9) Uani 1.00 1 d
C(22) C 0.1488(3) 0.650(1) -0.5036(1) 0.0281(8) Uani 1.00 1 d
C(23) C 0.1494(5) 0.750(2) -0.5419(1) 0.049(1) Uani 1.00 1 d
C(24) C 0.2447(6) 0.905(2) -0.5529(1) 0.055(1) Uani 1.00 1 d
H(1) H 0.0893 0.9153 -0.4393 0.0384 Uiso 1.00 1 calc
H(2) H -0.0258 0.8788 -0.3895 0.0400 Uiso 1.00 1 calc
H(3) H 0.0036 0.4153 -0.2684 0.0479 Uiso 1.00 1 calc
H(4) H 0.1885 0.2518 -0.2628 0.0476 Uiso 1.00 1 calc
H(5) H 0.3773 0.1641 -0.2915 0.0540 Uiso 1.00 1 calc
H(6) H 0.4897 0.1997 -0.3413 0.0556 Uiso 1.00 1 calc
H(7) H 0.5225 0.3531 -0.4083 0.0514 Uiso 1.00 1 calc
H(8) H 0.4552 0.5407 -0.4649 0.0467 Uiso 1.00 1 calc
H(9) H -0.1738 0.4990 -0.3774 0.0431 Uiso 1.00 1 calc
H(10) H -0.3623 0.6956 -0.3581 0.0621 Uiso 1.00 1 calc
H(11) H -0.3685 0.9224 -0.2958 0.0617 Uiso 1.00 1 calc
H(12) H 0.0891 0.5403 -0.4912 0.0364 Uiso 1.00 1 calc
H(13) H 0.0872 0.7100 -0.5583 0.0601 Uiso 1.00 1 calc
H(14) H 0.2561 0.9928 -0.5772 0.0672 Uiso 1.00 1 calc

loop_
_atom_site_aniso_label
_atom_site_aniso_U_11
_atom_site_aniso_U_22
_atom_site_aniso_U_33
_atom_site_aniso_U_12
_atom_site_aniso_U_13
_atom_site_aniso_U_23
S(1) 0.0465(7) 0.0548(8) 0.0384(6) 0.0027(6) 0.0092(5) -0.0030(5)
S(2) 0.0489(7) 0.0538(8) 0.0473(7) -0.0019(6) 0.0094(5) 0.0027(6)
C(1) 0.028(2) 0.033(2) 0.030(2) 0.006(2) -0.001(1) 0.003(2)
C(2) 0.026(2) 0.037(2) 0.033(2) 0.005(2) -0.002(1) 0.002(2)
C(3) 0.031(2) 0.029(2) 0.029(2) -0.001(2) -0.002(1) -0.002(2)
C(4) 0.029(2) 0.027(2) 0.031(2) -0.002(2) -0.006(1) -0.003(2)
C(5) 0.027(2) 0.028(2) 0.033(2) 0.001(2) -0.004(1) -0.003(2)
C(6) 0.025(2) 0.030(2) 0.032(2) 0.001(2) 0.000(1) -0.001(2)
C(7) 0.035(2) 0.033(2) 0.029(2) 0.000(2) -0.001(2) -0.002(2)
C(8) 0.040(2) 0.046(3) 0.027(2) -0.004(2) 0.001(2) 0.003(2)
C(9) 0.041(2) 0.043(3) 0.029(2) -0.004(2) -0.008(2) 0.004(2)
C(10) 0.033(2) 0.038(2) 0.033(2) 0.000(2) -0.007(2) -0.001(2)
C(11) 0.038(2) 0.049(3) 0.043(2) 0.004(2) -0.017(2) 0.008(2)
C(12) 0.033(2) 0.048(3) 0.054(3) 0.005(2) -0.013(2) 0.004(2)
C(13) 0.028(2) 0.036(2) 0.043(2) 0.004(2) -0.006(2) -0.002(2)
C(14) 0.025(2) 0.051(3) 0.048(3) 0.006(2) -0.003(2) -0.005(2)
C(15) 0.027(2) 0.048(3) 0.040(2) 0.002(2) 0.004(2) -0.006(2)
C(16) 0.027(2) 0.035(2) 0.032(2) 0.002(2) 0.001(2) -0.001(2)
C(17) 0.034(2) 0.035(2) 0.031(2) -0.001(2) 0.005(2) -0.001(2)
C(18) 0.026(2) 0.043(2) 0.032(2) 0.001(2) 0.004(1) 0.004(2)
C(19) 0.036(2) 0.059(3) 0.051(3) -0.002(2) -0.004(2) 0.003(3)
C(20) 0.043(3) 0.055(3) 0.055(3) 0.011(2) 0.017(2) 0.008(3)
C(21) 0.032(2) 0.035(2) 0.034(2) 0.005(2) 0.005(2) 0.001(2)
C(22) 0.027(2) 0.039(2) 0.019(2) 0.001(2) -0.002(1) -0.001(2)
C(23) 0.052(3) 0.059(3) 0.037(2) 0.013(3) -0.007(2) -0.005(2)
C(24) 0.079(4) 0.050(3) 0.035(2) 0.015(3) 0.008(2) 0.007(2)

loop_
_atom_type_symbol
_atom_type_description
_atom_type_scat_dispersion_real
_atom_type_scat_dispersion_imag
_atom_type_scat_source
S S 0.125 0.123
;International Tables for Crystallography
(1992, Vol. C, Tables 4.2.6.8 and 6.1.1.4)
;
C C 0.003 0.002
;International Tables for Crystallography
(1992, Vol. C, Tables 4.2.6.8 and 6.1.1.4)
;
H H 0.000 0.000
;International Tables for Crystallography
(1992, Vol. C, Table 6.1.1.4)
;

loop_
_geom_angle_atom_site_label_1
_geom_angle_atom_site_label_2
_geom_angle_atom_site_label_3
_geom_angle
_geom_angle_publ_flag
C(17) S(1) C(20) 93.2(2) yes
C(21) S(2) C(24) 93.3(3) yes
C(2) C(1) C(6) 121.9(4) yes
C(1) C(2) C(3) 121.8(4) yes
C(2) C(3) C(4) 117.0(3) yes
C(2) C(3) C(7) 122.8(4) yes
C(4) C(3) C(7) 120.1(4) yes
C(3) C(4) C(5) 120.8(4) yes
C(3) C(4) C(10) 119.7(4) yes
C(5) C(4) C(10) 119.5(4) yes
C(4) C(5) C(6) 119.9(3) yes
C(4) C(5) C(13) 119.7(4) yes
C(6) C(5) C(13) 120.4(4) yes
C(1) C(6) C(5) 117.9(3) yes
C(1) C(6) C(16) 123.3(4) yes
C(5) C(6) C(16) 118.7(3) yes
C(3) C(7) C(8) 118.4(4) yes
C(3) C(7) C(17) 123.1(4) yes
C(8) C(7) C(17) 118.6(4) yes
C(7) C(8) C(9) 122.0(4) yes
C(8) C(9) C(10) 120.5(4) yes
C(4) C(10) C(9) 119.3(4) yes
C(4) C(10) C(11) 118.9(4) yes
C(9) C(10) C(11) 121.7(4) yes
C(10) C(11) C(12) 121.2(5) yes
C(11) C(12) C(13) 122.3(4) yes
C(5) C(13) C(12) 118.5(4) yes
C(5) C(13) C(14) 119.1(4) yes
C(12) C(13) C(14) 122.4(4) yes
C(13) C(14) C(15) 120.6(4) yes
C(14) C(15) C(16) 122.3(4) yes
C(6) C(16) C(15) 118.7(4) yes
C(6) C(16) C(21) 122.0(3) yes
C(15) C(16) C(21) 119.2(4) yes
S(1) C(17) C(7) 120.5(3) yes
S(1) C(17) C(18) 110.9(3) yes
C(7) C(17) C(18) 128.4(4) yes
C(17) C(18) C(19) 108.7(4) yes
C(18) C(19) C(20) 115.1(4) yes
S(1) C(20) C(19) 112.1(4) yes
S(2) C(21) C(16) 121.5(3) yes
S(2) C(21) C(22) 110.7(3) yes
C(16) C(21) C(22) 127.5(4) yes
C(21) C(22) C(23) 108.8(4) yes
C(22) C(23) C(24) 114.5(5) yes
S(2) C(24) C(23) 112.6(4) yes

loop_
_geom_bond_atom_site_label_1
_geom_bond_atom_site_label_2
_geom_bond_distance
_geom_bond_publ_flag
S(1) C(17) 1.714(4) yes
S(1) C(20) 1.691(5) yes
S(2) C(21) 1.704(4) yes
S(2) C(24) 1.681(6) yes
C(1) C(2) 1.349(6) yes
C(1) C(6) 1.431(6) yes
C(2) C(3) 1.443(6) yes
C(3) C(4) 1.425(6) yes
C(3) C(7) 1.409(6) yes
C(4) C(5) 1.427(6) yes
C(4) C(10) 1.417(6) yes
C(5) C(6) 1.423(6) yes
C(5) C(13) 1.417(6) yes
C(6) C(16) 1.423(6) yes
C(7) C(8) 1.406(6) yes
C(7) C(17) 1.468(6) yes
C(8) C(9) 1.381(7) yes
C(9) C(10) 1.398(6) yes
C(10) C(11) 1.443(6) yes
C(11) C(12) 1.312(7) yes
C(12) C(13) 1.438(7) yes
C(13) C(14) 1.397(7) yes
C(14) C(15) 1.369(7) yes
C(15) C(16) 1.399(6) yes
C(16) C(21) 1.480(6) yes
C(17) C(18) 1.439(6) yes
C(18) C(19) 1.437(7) yes
C(19) C(20) 1.343(8) yes
C(21) C(22) 1.459(6) yes
C(22) C(23) 1.423(6) yes
C(23) C(24) 1.355(9) yes

loop_
_geom_contact_atom_site_label_1
_geom_contact_atom_site_label_2
_geom_contact_distance
_geom_contact_site_symmetry_2
S(1) C(8) 3.600(5) 1_565
S(2) C(21) 3.523(5) 1_565
C(2) C(3) 3.543(6) 1_565
C(23) C(24) 3.547(9) 1_545

loop_
_geom_torsion_atom_site_label_1
_geom_torsion_atom_site_label_2
_geom_torsion_atom_site_label_3
_geom_torsion_atom_site_label_4
_geom_torsion
_geom_torsion_publ_flag
S(1) C(17) C(7) C(3) -142.5(4) yes
S(1) C(17) C(7) C(8) 39.3(6) yes
S(1) C(17) C(18) C(19) 1.5(5) yes
S(1) C(20) C(19) C(18) 1.6(7) yes
S(2) C(21) C(16) C(6) 146.4(4) yes
S(2) C(21) C(16) C(15) -36.9(6) yes
S(2) C(21) C(22) C(23) 0.5(5) yes
S(2) C(24) C(23) C(22) 0.5(7) yes
C(1) C(2) C(3) C(4) 6.7(6) yes
C(1) C(2) C(3) C(7) -175.4(4) yes
C(1) C(6) C(5) C(4) 6.0(6) yes
C(1) C(6) C(5) C(13) -174.8(4) yes
C(1) C(6) C(16) C(15) 173.9(4) yes
C(1) C(6) C(16) C(21) -9.4(7) yes
C(2) C(1) C(6) C(5) -5.7(6) yes
C(2) C(1) C(6) C(16) 175.3(4) yes
C(2) C(3) C(4) C(5) -6.2(6) yes
C(2) C(3) C(4) C(10) 175.3(4) yes
C(2) C(3) C(7) C(8) -175.3(4) yes
C(2) C(3) C(7) C(17) 6.5(7) yes
C(3) C(2) C(1) C(6) -0.7(7) yes
C(3) C(4) C(5) C(6) -0.1(6) yes
C(3) C(4) C(5) C(13) -179.2(4) yes
C(3) C(4) C(10) C(9) 0.9(6) yes
C(3) C(4) C(10) C(11) 179.5(4) yes
C(3) C(7) C(8) C(9) -0.6(7) yes
C(3) C(7) C(17) C(18) 43.0(7) yes
C(4) C(3) C(7) C(8) 2.5(6) yes
C(4) C(3) C(7) C(17) -175.7(4) yes
C(4) C(5) C(6) C(16) -175.0(4) yes
C(4) C(5) C(13) C(12) 0.0(6) yes
C(4) C(5) C(13) C(14) 178.2(4) yes
C(4) C(10) C(9) C(8) 1.0(7) yes
C(4) C(10) C(11) C(12) -0.7(8) yes
C(5) C(4) C(3) C(7) 175.8(4) yes
C(5) C(4) C(10) C(9) -177.6(4) yes
C(5) C(4) C(10) C(11) 1.0(6) yes
C(5) C(6) C(16) C(15) -5.0(6) yes
C(5) C(6) C(16) C(21) 171.7(4) yes
C(5) C(13) C(12) C(11) 0.3(8) yes
C(5) C(13) C(14) C(15) -1.5(7) yes
C(6) C(5) C(4) C(10) 178.5(4) yes
C(6) C(5) C(13) C(12) -179.1(4) yes
C(6) C(5) C(13) C(14) -0.9(7) yes
C(6) C(16) C(15) C(14) 2.8(7) yes
C(6) C(16) C(21) C(22) -40.9(7) yes
C(7) C(3) C(4) C(10) -2.7(6) yes
C(7) C(8) C(9) C(10) -1.2(7) yes
C(7) C(17) S(1) C(20) -176.0(4) yes
C(7) C(17) C(18) C(19) 176.5(5) yes
C(8) C(7) C(17) C(18) -135.2(5) yes
C(8) C(9) C(10) C(11) -177.6(5) yes
C(9) C(8) C(7) C(17) 177.7(4) yes
C(9) C(10) C(11) C(12) 177.9(5) yes
C(10) C(4) C(5) C(13) -0.7(6) yes
C(10) C(11) C(12) C(13) 0.0(8) yes
C(11) C(12) C(13) C(14) -177.8(5) yes
C(12) C(13) C(14) C(15) 176.6(5) yes
C(13) C(5) C(6) C(16) 4.2(6) yes
C(13) C(14) C(15) C(16) 0.5(8) yes
C(14) C(15) C(16) C(21) -174.0(5) yes
C(15) C(16) C(21) C(22) 135.8(5) yes
C(16) C(21) S(2) C(24) 173.6(4) yes
C(16) C(21) C(22) C(23) -172.8(5) yes
C(17) S(1) C(20) C(19) -0.6(5) yes
C(17) C(18) C(19) C(20) -2.1(7) yes
C(18) C(17) S(1) C(20) -0.6(4) yes
C(21) S(2) C(24) C(23) -0.1(5) yes
C(21) C(22) C(23) C(24) -0.6(7) yes
C(22) C(21) S(2) C(24) -0.2(4) yes
C(22) C(21) S(2) C(24) -0.2(4) yes

loop_
_cod_related_entry_id
_cod_related_entry_database
_cod_related_entry_code
1 ChemSpider 30658429
